data_7229345
loop_
_publ_author_name
'Jensen, Torsten T.'
'Potticary, Jason'
'Terry, Lui R.'
'Bruce Macdonald, Hannah E.'
'Brandenburg, Jan Gerit'
'Hall, Simon R.'

_publ_section_title
;
 Polymorphism in crystals of bis(4-bromophenyl)fumaronitrile through
 vapour phase growth
;
_journal_name_full CrystEngComm
_journal_paper_doi 10.1039/C7CE01543G
_journal_year 2017
_chemical_formula_moiety 'C16 H8 Br2 N2'
_chemical_formula_sum 'C16 H8 Br2 N2'
_chemical_formula_weight 388.06
_chemical_name_systematic bis(4-bromophenyl)fumaronitrile
_space_group_crystal_system triclinic
_space_group_IT_number 2
_space_group_name_Hall '-P 1'
_space_group_name_H-M_alt 'P -1'
_symmetry_space_group_name_Hall '-P 1'
_symmetry_space_group_name_H-M 'P -1'
_atom_sites_solution_hydrogens geom
_atom_sites_solution_primary dual
_audit_creation_date 2017-08-11
_audit_creation_method
;
Olex2 1.2
(compiled 2017.08.10 svn.r3458 for OlexSys, GUI svn.r5375)
;
_audit_update_record
;
2017-08-11 deposited with the CCDC.
2017-10-10 downloaded from the CCDC.
;
_cell_angle_alpha 87.814(2)
_cell_angle_beta 70.8340(10)
_cell_angle_gamma 74.150(2)
_cell_formula_units_Z 2
_cell_length_a 7.8318(2)
_cell_length_b 9.3958(3)
_cell_length_c 10.5371(3)
_cell_measurement_reflns_used 7426
_cell_measurement_temperature 100(2)
_cell_measurement_theta_max 27.60
_cell_measurement_theta_min 2.26
_cell_volume 703.43(4)
_computing_cell_refinement 'SAINT v8.37A (Bruker, 2015)'
_computing_data_collection 'Bruker Apex suite'
_computing_data_reduction 'SAINT v8.37A (Bruker, 2015)'
_computing_molecular_graphics 'Olex2 (Dolomanov et al., 2009)'
_computing_publication_material 'Olex2 (Dolomanov et al., 2009)'
_computing_structure_refinement 'ShelXL (Sheldrick, 2015)'
_computing_structure_solution 'ShelXT (Sheldrick, 2015)'
_diffrn_ambient_temperature 100(2)
_diffrn_detector 'Bruker area detector'
_diffrn_detector_type 'CCD area detector'
_diffrn_measured_fraction_theta_full 1.000
_diffrn_measured_fraction_theta_max 0.997
_diffrn_measurement_device 'Bruker Apex II kappa CCD area detector'
_diffrn_measurement_device_type 'Bruker APEX-II CCD'
_diffrn_measurement_method '\f and \w scans'
_diffrn_radiation_monochromator graphite
_diffrn_radiation_type MoK\a
_diffrn_radiation_wavelength 0.71073
_diffrn_reflns_av_R_equivalents 0.0177
_diffrn_reflns_av_unetI/netI 0.0153
_diffrn_reflns_Laue_measured_fraction_full 1.000
_diffrn_reflns_Laue_measured_fraction_max 0.997
_diffrn_reflns_limit_h_max 9
_diffrn_reflns_limit_h_min -10
_diffrn_reflns_limit_k_max 12
_diffrn_reflns_limit_k_min -12
_diffrn_reflns_limit_l_max 13
_diffrn_reflns_limit_l_min -13
_diffrn_reflns_number 12529
_diffrn_reflns_point_group_measured_fraction_full 1.000
_diffrn_reflns_point_group_measured_fraction_max 0.997
_diffrn_reflns_theta_full 25.242
_diffrn_reflns_theta_max 27.602
_diffrn_reflns_theta_min 2.257
_diffrn_source 'fine-focus sealed tube'
_diffrn_standards_number 0
_exptl_absorpt_coefficient_mu 5.751
_exptl_absorpt_correction_T_max 0.7456
_exptl_absorpt_correction_T_min 0.5644
_exptl_absorpt_correction_type multi-scan
_exptl_absorpt_process_details
'SADABS-2014/5 (Bruker,2014/5) was used for absorption correction. wR2(int) was 0.0661 before and 0.0277 after correction. The Ratio of minimum to maximum transmission is 0.7570. The \l/2 correction factor is Not present.'
_exptl_crystal_colour brown
_exptl_crystal_colour_primary brown
_exptl_crystal_density_diffrn 1.832
_exptl_crystal_description block
_exptl_crystal_F_000 376
_exptl_crystal_preparation Luminescent
_exptl_crystal_recrystallization_method 'Re-crystallisation from solvent: Dichloromethane, methanol atmosphere'
_exptl_crystal_size_max 0.536
_exptl_crystal_size_mid 0.288
_exptl_crystal_size_min 0.265
_refine_diff_density_max 0.391
_refine_diff_density_min -0.259
_refine_diff_density_rms 0.057
_refine_ls_extinction_method none
_refine_ls_goodness_of_fit_ref 1.065
_refine_ls_hydrogen_treatment constr
_refine_ls_matrix_type full
_refine_ls_number_parameters 181
_refine_ls_number_reflns 3262
_refine_ls_number_restraints 0
_refine_ls_restrained_S_all 1.065
_refine_ls_R_factor_all 0.0188
_refine_ls_R_factor_gt 0.0161
_refine_ls_shift/su_max 0.004
_refine_ls_shift/su_mean 0.000
_refine_ls_structure_factor_coef Fsqd
_refine_ls_weighting_details 'w=1/[\s^2^(Fo^2^)+(0.0205P)^2^+0.2715P] where P=(Fo^2^+2Fc^2^)/3'
_refine_ls_weighting_scheme calc
_refine_ls_wR_factor_gt 0.0404
_refine_ls_wR_factor_ref 0.0412
_reflns_Friedel_coverage 0.000
_reflns_number_gt 2985
_reflns_number_total 3262
_reflns_threshold_expression 'I > 2\s(I)'
_cod_data_source_file c7ce01543g2.cif
_cod_data_source_block testt1
_cod_database_code 7229345
_shelxl_version_number 2013-4
_shelx_space_group_comment
;
The symmetry employed for this shelxl refinement is uniquely defined
by the following loop, which should always be used as a source of
symmetry information in preference to the above space-group names.
They are only intended as comments.
;
_olex2_refinement_description
;
1. Fixed Uiso
 At 1.2 times of:
  All C(H) groups
2.a Aromatic/amide H refined with riding coordinates:
 C2(H2), C3(H3), C5(H5), C6(H6), C12(H12), C13(H13), C15(H15), C16(H16)
;
_olex2_submission_special_instructions 'No special instructions were received'

loop_
_space_group_symop_operation_xyz
'x, y, z'
'-x, -y, -z'

loop_
_atom_site_label
_atom_site_type_symbol
_atom_site_fract_x
_atom_site_fract_y
_atom_site_fract_z
_atom_site_U_iso_or_equiv
_atom_site_adp_type
_atom_site_occupancy
_atom_site_site_symmetry_order
_atom_site_calc_flag
_atom_site_refinement_flags_posn
Br1 Br -0.00508(2) 0.62303(2) 1.21997(2) 0.02035(5) Uani 1 1 d .
Br2 Br 1.23394(2) 0.02853(2) 0.06397(2) 0.01541(5) Uani 1 1 d .
N1 N 0.70782(19) 0.60060(15) 0.52996(14) 0.0217(3) Uani 1 1 d .
N2 N 0.46642(18) 0.06075(15) 0.73204(13) 0.0185(3) Uani 1 1 d .
C1 C 0.1791(2) 0.55398(17) 1.05023(15) 0.0149(3) Uani 1 1 d .
C2 C 0.1910(2) 0.64493(17) 0.94340(15) 0.0175(3) Uani 1 1 d .
H2 H 0.1079 0.7419 0.9545 0.021 Uiso 1 1 calc R
C3 C 0.3263(2) 0.59222(17) 0.81974(15) 0.0166(3) Uani 1 1 d .
H3 H 0.3364 0.6540 0.7456 0.020 Uiso 1 1 calc R
C4 C 0.44812(19) 0.44933(16) 0.80291(14) 0.0126(3) Uani 1 1 d .
C5 C 0.4357(2) 0.36140(16) 0.91312(15) 0.0143(3) Uani 1 1 d .
H5 H 0.5203 0.2652 0.9034 0.017 Uiso 1 1 calc R
C6 C 0.3003(2) 0.41342(16) 1.03712(15) 0.0154(3) Uani 1 1 d .
H6 H 0.2912 0.3530 1.1121 0.018 Uiso 1 1 calc R
C7 C 0.58837(19) 0.39342(16) 0.66957(14) 0.0130(3) Uani 1 1 d .
C8 C 0.6629(2) 0.50409(17) 0.58878(15) 0.0156(3) Uani 1 1 d .
C9 C 0.64157(19) 0.25234(16) 0.61635(14) 0.0124(3) Uani 1 1 d .
C10 C 0.5410(2) 0.14855(16) 0.68498(14) 0.0137(3) Uani 1 1 d .
C11 C 0.7897(2) 0.19339(16) 0.48665(14) 0.0129(3) Uani 1 1 d .
C12 C 0.9609(2) 0.22948(16) 0.44774(15) 0.0145(3) Uani 1 1 d .
H12 H 0.9849 0.2903 0.5062 0.017 Uiso 1 1 calc R
C13 C 1.0960(2) 0.17637(16) 0.32352(15) 0.0144(3) Uani 1 1 d .
H13 H 1.2130 0.1996 0.2971 0.017 Uiso 1 1 calc R
C14 C 1.0582(2) 0.08936(16) 0.23890(14) 0.0131(3) Uani 1 1 d .
C15 C 0.8919(2) 0.04857(16) 0.27687(15) 0.0143(3) Uani 1 1 d .
H15 H 0.8693 -0.0131 0.2183 0.017 Uiso 1 1 calc R
C16 C 0.7592(2) 0.09951(16) 0.40186(15) 0.0145(3) Uani 1 1 d .
H16 H 0.6461 0.0702 0.4302 0.017 Uiso 1 1 calc R

loop_
_atom_site_aniso_label
_atom_site_aniso_U_11
_atom_site_aniso_U_22
_atom_site_aniso_U_33
_atom_site_aniso_U_23
_atom_site_aniso_U_13
_atom_site_aniso_U_12
Br1 0.01608(8) 0.02719(9) 0.01412(8) -0.00703(6) -0.00132(6) -0.00352(6)
Br2 0.01431(8) 0.01575(8) 0.01183(7) -0.00194(5) -0.00141(5) -0.00041(5)
N1 0.0230(7) 0.0199(7) 0.0200(7) 0.0021(5) -0.0031(6) -0.0072(6)
N2 0.0185(6) 0.0209(7) 0.0165(6) -0.0021(5) -0.0036(5) -0.0085(5)
C1 0.0125(7) 0.0199(7) 0.0119(7) -0.0049(6) -0.0024(5) -0.0050(6)
C2 0.0176(7) 0.0149(7) 0.0186(8) -0.0021(6) -0.0089(6) 0.0020(6)
C3 0.0191(7) 0.0154(7) 0.0144(7) 0.0016(6) -0.0072(6) -0.0015(6)
C4 0.0124(6) 0.0128(7) 0.0134(7) -0.0018(5) -0.0049(5) -0.0036(5)
C5 0.0167(7) 0.0104(7) 0.0159(7) -0.0009(5) -0.0065(6) -0.0025(5)
C6 0.0198(7) 0.0150(7) 0.0126(7) 0.0014(5) -0.0050(6) -0.0074(6)
C7 0.0115(6) 0.0159(7) 0.0125(7) 0.0014(5) -0.0048(5) -0.0042(5)
C8 0.0147(7) 0.0167(7) 0.0142(7) -0.0027(6) -0.0039(6) -0.0028(6)
C9 0.0118(6) 0.0154(7) 0.0114(7) 0.0010(5) -0.0049(5) -0.0046(5)
C10 0.0125(6) 0.0158(7) 0.0119(7) -0.0039(5) -0.0039(5) -0.0020(6)
C11 0.0133(7) 0.0125(7) 0.0118(7) 0.0008(5) -0.0034(5) -0.0027(5)
C12 0.0149(7) 0.0155(7) 0.0141(7) -0.0007(5) -0.0051(6) -0.0050(6)
C13 0.0118(7) 0.0157(7) 0.0156(7) 0.0015(6) -0.0046(6) -0.0039(5)
C14 0.0143(7) 0.0108(6) 0.0104(6) -0.0001(5) -0.0024(5) 0.0009(5)
C15 0.0179(7) 0.0114(7) 0.0139(7) -0.0012(5) -0.0060(6) -0.0031(5)
C16 0.0147(7) 0.0155(7) 0.0141(7) -0.0001(5) -0.0043(6) -0.0059(6)

loop_
_atom_type_symbol
_atom_type_description
_atom_type_scat_dispersion_real
_atom_type_scat_dispersion_imag
_atom_type_scat_source
C C 0.0033 0.0016 'International Tables Vol C Tables 4.2.6.8 and 6.1.1.4'
H H 0.0000 0.0000 'International Tables Vol C Tables 4.2.6.8 and 6.1.1.4'
N N 0.0061 0.0033 'International Tables Vol C Tables 4.2.6.8 and 6.1.1.4'
Br Br -0.2901 2.4595 'International Tables Vol C Tables 4.2.6.8 and 6.1.1.4'

loop_
_geom_angle_atom_site_label_1
_geom_angle_atom_site_label_2
_geom_angle_atom_site_label_3
_geom_angle
C2 C1 Br1 119.70(11)
C2 C1 C6 121.60(13)
C6 C1 Br1 118.69(11)
C1 C2 H2 120.6
C1 C2 C3 118.86(14)
C3 C2 H2 120.6
C2 C3 H3 119.6
C2 C3 C4 120.73(14)
C4 C3 H3 119.6
C3 C4 C7 120.06(13)
C5 C4 C3 119.12(13)
C5 C4 C7 120.82(13)
C4 C5 H5 119.8
C6 C5 C4 120.40(13)
C6 C5 H5 119.8
C1 C6 C5 119.24(13)
C1 C6 H6 120.4
C5 C6 H6 120.4
C8 C7 C4 115.07(13)
C9 C7 C4 125.71(13)
C9 C7 C8 119.09(13)
N1 C8 C7 174.20(16)
C7 C9 C10 119.33(13)
C7 C9 C11 126.01(13)
C10 C9 C11 114.56(12)
N2 C10 C9 175.69(16)
C12 C11 C9 121.02(13)
C16 C11 C9 119.63(13)
C16 C11 C12 119.35(13)
C11 C12 H12 120.0
C13 C12 C11 120.03(13)
C13 C12 H12 120.0
C12 C13 H13 120.3
C14 C13 C12 119.32(13)
C14 C13 H13 120.3
C13 C14 Br2 119.59(11)
C13 C14 C15 121.67(13)
C15 C14 Br2 118.71(11)
C14 C15 H15 120.6
C16 C15 C14 118.74(13)
C16 C15 H15 120.6
C11 C16 H16 119.6
C15 C16 C11 120.78(13)
C15 C16 H16 119.6

loop_
_geom_bond_atom_site_label_1
_geom_bond_atom_site_label_2
_geom_bond_distance
Br1 C1 1.8932(14)
Br2 C14 1.8981(14)
N1 C8 1.148(2)
N2 C10 1.144(2)
C1 C2 1.381(2)
C1 C6 1.381(2)
C2 H2 0.9500
C2 C3 1.386(2)
C3 H3 0.9500
C3 C4 1.397(2)
C4 C5 1.392(2)
C4 C7 1.4780(19)
C5 H5 0.9500
C5 C6 1.388(2)
C6 H6 0.9500
C7 C8 1.444(2)
C7 C9 1.359(2)
C9 C10 1.444(2)
C9 C11 1.4786(19)
C11 C12 1.3991(19)
C11 C16 1.396(2)
C12 H12 0.9500
C12 C13 1.391(2)
C13 H13 0.9500
C13 C14 1.383(2)
C14 C15 1.387(2)
C15 H15 0.9500
C15 C16 1.386(2)
C16 H16 0.9500
